data_7246353
loop_
_publ_author_name
'Diment, Wilfred T.'
'Rosetto, Gloria'
'Ezaz-Nikpay, Noura'
'Kerr, Ryan W. F.'
'Williams, Charlotte K.'

_publ_section_title
;
 A highly active, thermally robust iron(iii)/potassium(i) heterodinuclear
 catalyst for bio-derived epoxide/anhydride ring-opening copolymerizations
;
_journal_issue 6
_journal_name_full 'Green Chemistry'
_journal_page_first 2262
_journal_page_last 2267
_journal_paper_doi 10.1039/D2GC04580J
_journal_volume 25
_journal_year 2023
_chemical_formula_moiety 'C25 H30 Fe K N2 O8'
_chemical_formula_sum 'C25 H30 Fe K N2 O8'
_chemical_formula_weight 581.46
_space_group_crystal_system triclinic
_space_group_IT_number 2
_space_group_name_Hall '-P 1'
_space_group_name_H-M_alt 'P -1'
_atom_sites_solution_hydrogens geom
_atom_sites_solution_primary dual
_audit_creation_date 2022-09-14
_audit_creation_method
;
Olex2 1.5
(compiled 2022.04.07 svn.rca3783a0 for OlexSys, GUI svn.r6498)
;
_audit_update_record
;
2022-09-14 deposited with the CCDC.	2023-02-14 downloaded from the CCDC.
;
_cell_angle_alpha 66.668(6)
_cell_angle_beta 83.456(5)
_cell_angle_gamma 83.448(5)
_cell_formula_units_Z 2
_cell_length_a 9.8770(6)
_cell_length_b 12.1262(9)
_cell_length_c 12.1406(8)
_cell_measurement_reflns_used 5448
_cell_measurement_temperature 150.01(10)
_cell_measurement_theta_max 76.0090
_cell_measurement_theta_min 3.9390
_cell_volume 1322.68(17)
_computing_cell_refinement 'CrysAlisPro 1.171.40.53 (Rigaku OD, 2019)'
_computing_data_collection 'CrysAlisPro 1.171.40.53 (Rigaku OD, 2019)'
_computing_data_reduction 'CrysAlisPro 1.171.40.53 (Rigaku OD, 2019)'
_computing_molecular_graphics 'Olex2 1.5 (Dolomanov et al., 2009)'
_computing_publication_material 'Olex2 1.5 (Dolomanov et al., 2009)'
_computing_structure_refinement 'SHELXL 2018/3 (Sheldrick, 2015)'
_computing_structure_solution 'SHELXT 2018/2 (Sheldrick, 2018)'
_diffrn_ambient_environment N~2~
_diffrn_ambient_temperature 150
_diffrn_detector 'CCD plate'
_diffrn_detector_area_resol_mean 10.5035
_diffrn_detector_type Atlas
_diffrn_measured_fraction_theta_full 1.000
_diffrn_measured_fraction_theta_max 0.986
_diffrn_measurement_details
;
List of Runs (angles in degrees, time in seconds):

  # Type    Start    End  Width  t~exp~   \w     \q     \k     \f   Frames
#--------------------------------------------------------------------------
  1  \w    -20.00  15.00   1.00    7.50    --  -41.27  37.00 -90.00   35
  2  \w     -2.00  24.00   1.00    7.50    --  -41.27  19.00-180.00   26
  3  \w    -11.00  15.00   1.00    7.50    --  -41.27  37.00-120.00   26
  4  \w    -43.00  24.00   1.00    7.50    --  -41.27  57.00 120.00   67
  5  \w    -18.00  26.00   1.00    7.50    --  -41.27  37.00-150.00   44
  6  \w     48.00  95.00   1.00    7.50    --   41.27-125.00   0.00   47
  7  \w    106.00 168.00   1.00   30.00    --  111.00  77.00  90.00   62
  8  \w    109.00 178.00   1.00   30.00    --  111.00  77.00-150.00   69
  9  \w    116.00 169.00   1.00   30.00    --  111.00  77.00 120.00   53
 10  \w     33.00  84.00   1.00   30.00    --  111.00 -94.00  30.00   51
 11  \w     51.00 107.00   1.00   30.00    --  111.00 -94.00  60.00   56
 12  \w     60.00  90.00   1.00   30.00    --  111.00 -61.00 150.00   30
 13  \w     44.00  70.00   1.00   30.00    --  111.00 -45.00-180.00   26
 14  \w    134.00 164.00   1.00   30.00    --  111.00 125.00   0.00   30
 15  \w     73.00 101.00   1.00   30.00    --  111.00 -94.00-150.00   28
 16  \w     51.00  91.00   1.00   30.00    --  111.00 -61.00 120.00   40
 17  \w     60.00 104.00   1.00   30.00    --  111.00 -94.00  90.00   44
 18  \w     99.00 125.00   1.00   30.00    --  111.00 125.00   0.00   26
 19  \w    103.00 163.00   1.00   30.00    --  111.00  77.00-180.00   60
 20  \w     96.00 123.00   1.00   30.00    --  111.00-138.00-136.16   27
 21  \w     45.00  72.00   1.00   30.00    --  111.00-138.00-136.16   27
 22  \w     -5.00  24.00   1.00    7.50    --  -41.27  19.00 -60.00   29
 23  \w    -21.00   4.00   1.00    7.50    --  -41.27  37.00  30.00   25
 24  \w      2.00  28.00   1.00    7.50    --  -41.27  19.00-180.00   26
 25  \w    -17.00  20.00   1.00    7.50    --  -41.27  37.00  60.00   37
 26  \w    -15.00  26.00   1.00    7.50    --  -41.27  37.00 -30.00   41
 27  \w     49.00  88.00   1.00    7.50    --   41.27-125.00 150.00   39
 28  \w     48.00  74.00   1.00    7.50    --   41.27-125.00 -60.00   26
 29  \w     65.00 105.00   1.00   30.00    --  111.00 -94.00 -30.00   40
 30  \w     59.00  89.00   1.00   30.00    --  111.00 -61.00  60.00   30
 31  \w     72.00  98.00   1.00   30.00    --  111.00  15.00 -30.00   26
 32  \w    145.00 172.00   1.00   30.00    --  111.00  45.00-180.00   27
 33  \w     83.00 124.00   1.00   30.00    --  111.00  61.00  90.00   41
 34  \w     31.00  71.00   1.00   30.00    --  111.00 -94.00   0.00   40
 35  \w     55.00 112.00   1.00   30.00    --  111.00-125.00 -60.00   57
 36  \w    110.00 158.00   1.00   30.00    --  111.00  77.00 -30.00   48
 37  \w     78.00 106.00   1.00   30.00    --  111.00 -94.00 -90.00   28
 38  \w     41.00  68.00   1.00   30.00    --  111.00 -45.00 -90.00   27
 39  \w     97.00 165.00   1.00   30.00    --  111.00 125.00  30.00   68
 40  \w     42.00  68.00   1.00   30.00    --  111.00 -61.00 -90.00   26
 41  \w     79.00 107.00   1.00   30.00    --  111.00 -94.00   0.00   28
 42  \w     39.00  85.00   1.00   30.00    --  111.00-125.00-180.00   46
 43  \w     40.00  65.00   1.00   30.00    --  111.00 -45.00   0.00   25
 44  \w     99.00 145.00   1.00   30.00    --  111.00  15.00 -30.00   46
 45  \w     75.00 107.00   1.00   30.00    --  111.00 -94.00 -60.00   32
;
_diffrn_measurement_device 'four-circle diffractometer'
_diffrn_measurement_device_type 'SuperNova, Dual, Cu at home/near, Atlas'
_diffrn_measurement_method '\w scans'
_diffrn_orient_matrix_type 'CrysAlisPro convention (1999,Acta A55,543-557)'
_diffrn_orient_matrix_UB_11 0.0387555000
_diffrn_orient_matrix_UB_12 -0.0843776000
_diffrn_orient_matrix_UB_13 0.1272482000
_diffrn_orient_matrix_UB_21 0.0540493000
_diffrn_orient_matrix_UB_22 0.1062835000
_diffrn_orient_matrix_UB_23 0.0165663000
_diffrn_orient_matrix_UB_31 -0.1427104000
_diffrn_orient_matrix_UB_32 0.0289129000
_diffrn_orient_matrix_UB_33 0.0523523000
_diffrn_radiation_monochromator mirror
_diffrn_radiation_probe x-ray
_diffrn_radiation_type 'Cu K\a'
_diffrn_radiation_wavelength 1.54184
_diffrn_reflns_av_R_equivalents 0.0304
_diffrn_reflns_av_unetI/netI 0.0389
_diffrn_reflns_Laue_measured_fraction_full 1.000
_diffrn_reflns_Laue_measured_fraction_max 0.986
_diffrn_reflns_limit_h_max 10
_diffrn_reflns_limit_h_min -12
_diffrn_reflns_limit_k_max 14
_diffrn_reflns_limit_k_min -15
_diffrn_reflns_limit_l_max 15
_diffrn_reflns_limit_l_min -14
_diffrn_reflns_number 14130
_diffrn_reflns_point_group_measured_fraction_full 1.000
_diffrn_reflns_point_group_measured_fraction_max 0.986
_diffrn_reflns_theta_full 67.684
_diffrn_reflns_theta_max 76.469
_diffrn_reflns_theta_min 3.977
_diffrn_source 'micro-focus sealed X-ray tube'
_diffrn_source_type 'SuperNova (Cu) X-ray Source'
_exptl_absorpt_coefficient_mu 6.418
_exptl_absorpt_correction_T_max 1.00000
_exptl_absorpt_correction_T_min 0.84588
_exptl_absorpt_correction_type multi-scan
_exptl_absorpt_process_details
;
CrysAlisPro 1.171.40.53 (Rigaku Oxford Diffraction, 2019)
Empirical absorption correction using spherical harmonics,
 implemented in SCALE3 ABSPACK scaling algorithm.
;
_exptl_crystal_colour 'clear dark red'
_exptl_crystal_colour_lustre clear
_exptl_crystal_colour_modifier dark
_exptl_crystal_colour_primary red
_exptl_crystal_density_diffrn 1.460
_exptl_crystal_description block
_exptl_crystal_F_000 606
_exptl_crystal_size_max 0.155
_exptl_crystal_size_mid 0.11
_exptl_crystal_size_min 0.079
_refine_diff_density_max 0.492
_refine_diff_density_min -0.313
_refine_diff_density_rms 0.056
_refine_ls_extinction_method none
_refine_ls_goodness_of_fit_ref 1.035
_refine_ls_hydrogen_treatment constr
_refine_ls_matrix_type full
_refine_ls_number_parameters 340
_refine_ls_number_reflns 5480
_refine_ls_number_restraints 0
_refine_ls_restrained_S_all 1.035
_refine_ls_R_factor_all 0.0423
_refine_ls_R_factor_gt 0.0358
_refine_ls_shift/su_max 0.001
_refine_ls_shift/su_mean 0.000
_refine_ls_structure_factor_coef Fsqd
_refine_ls_weighting_details 'w=1/[\s^2^(Fo^2^)+(0.0522P)^2^+0.2281P] where P=(Fo^2^+2Fc^2^)/3'
_refine_ls_weighting_scheme calc
_refine_ls_wR_factor_gt 0.0905
_refine_ls_wR_factor_ref 0.0969
_reflns_Friedel_coverage 0.000
_reflns_number_gt 4834
_reflns_number_total 5480
_reflns_threshold_expression 'I > 2\s(I)'
_cod_data_source_file d2gc04580j2.cif
_cod_data_source_block 008rwfk22
_cod_depositor_comments 'Adding full bibliography for 7246353--7246354.cif.'
_cod_original_cell_volume 1322.68(16)
_cod_database_code 7246353
_shelx_shelxl_version_number 2018/3
_chemical_oxdiff_formula C25H33Fe1K1N2O8
_shelx_space_group_comment
;
The symmetry employed for this shelxl refinement is uniquely defined
by the following loop, which should always be used as a source of
symmetry information in preference to the above space-group names.
They are only intended as comments.
;
_shelx_estimated_absorpt_t_max 0.631
_shelx_estimated_absorpt_t_min 0.436
_olex2_refinement_description
;
1. Fixed Uiso
 At 1.2 times of:
  All C(H) groups, All C(H,H) groups
 At 1.5 times of:
  All C(H,H,H) groups
2.a Secondary CH2 refined with riding coordinates:
 C9(H9A,H9B), C13(H13A,H13B)
2.b Aromatic/amide H refined with riding coordinates:
 C14(H14), C8(H8), C16(H16), C18(H18), C5(H5), C3(H3), C17(H17), C4(H4)
2.c Idealised Me refined as rotating group:
 C11(H11A,H11B,H11C), C12(H12A,H12B,H12C), C23(H23A,H23B,H23C), C1(H1A,H1B,
 H1C), C21(H21A,H21B,H21C), C25(H25A,H25B,H25C)
;
_ins_header
;
TITL 008RWFK22 in P-1 
REM P-1 (#2 in standard setting)
CELL 1.54184   9.877000  12.126201  12.140591  66.6684  83.4557  83.4475
ZERR    4.00   0.000615   0.000856   0.000759   0.0064   0.0051   0.0055
LATT  1
SFAC C H N O K Fe
UNIT 100.00 132.00 8.00 32.00 4.00 4.00
TREF
HKLF 4
END
;
_olex2_submission_special_instructions 'No special instructions were received'
_oxdiff_exptl_absorpt_empirical_details
;
Empirical correction (ABSPACK) includes:
- Absorption correction using spherical harmonics
- Frame scaling
;
_oxdiff_exptl_absorpt_empirical_full_max 1.292
_oxdiff_exptl_absorpt_empirical_full_min 0.841

loop_
_space_group_symop_operation_xyz
'x, y, z'
'-x, -y, -z'

loop_
_atom_site_label
_atom_site_type_symbol
_atom_site_fract_x
_atom_site_fract_y
_atom_site_fract_z
_atom_site_U_iso_or_equiv
_atom_site_adp_type
_atom_site_occupancy
_atom_site_site_symmetry_order
_atom_site_calc_flag
_atom_site_refinement_flags_posn
_atom_site_refinement_flags_adp
_atom_site_refinement_flags_occupancy
_atom_site_disorder_assembly
_atom_site_disorder_group
Fe1 Fe 0.73473(3) 0.62785(3) 0.62429(3) 0.02464(9) Uani 1 1 d . . . . .
K1 K 0.46925(4) 0.84263(4) 0.46225(4) 0.03295(11) Uani 1 1 d . . . . .
O3 O 0.71499(14) 0.71980(13) 0.45427(12) 0.0291(3) Uani 1 1 d . . . . .
O2 O 0.54447(14) 0.66261(13) 0.67487(13) 0.0294(3) Uani 1 1 d . . . . .
O5 O 0.71628(14) 0.47050(13) 0.61285(14) 0.0318(3) Uani 1 1 d . . . . .
O7 O 0.78669(14) 0.77181(13) 0.65327(14) 0.0318(3) Uani 1 1 d . . . . .
O1 O 0.30938(15) 0.79122(15) 0.66883(16) 0.0386(3) Uani 1 1 d . . . . .
O4 O 0.61850(16) 0.86735(15) 0.25130(14) 0.0387(3) Uani 1 1 d . . . . .
O8 O 0.63389(17) 0.92785(15) 0.57846(17) 0.0431(4) Uani 1 1 d . . . . .
O6 O 0.66142(16) 0.29773(15) 0.61640(18) 0.0419(4) Uani 1 1 d . . . . .
N1 N 0.76501(17) 0.53002(15) 0.80974(15) 0.0277(3) Uani 1 1 d . . . . .
N2 N 0.94991(16) 0.60573(15) 0.58261(15) 0.0265(3) Uani 1 1 d . . . . .
C20 C 0.8037(2) 0.78301(18) 0.37105(18) 0.0279(4) Uani 1 1 d . . . . .
C7 C 0.5008(2) 0.68273(18) 0.77217(19) 0.0291(4) Uani 1 1 d . . . . .
C22 C 0.6297(2) 0.39325(19) 0.62974(18) 0.0288(4) Uani 1 1 d . . . . .
C15 C 0.9457(2) 0.77215(18) 0.38428(18) 0.0300(4) Uani 1 1 d . . . . .
C19 C 0.7568(2) 0.86304(19) 0.25797(19) 0.0322(4) Uani 1 1 d . . . . .
C14 C 1.00973(19) 0.68011(19) 0.48644(19) 0.0293(4) Uani 1 1 d . . . . .
H14 H 1.106793 0.674080 0.481798 0.035 Uiso 1 1 calc R U . . .
C10 C 1.0190(2) 0.48040(19) 0.79440(18) 0.0297(4) Uani 1 1 d . . . . .
C8 C 0.6911(2) 0.55375(19) 0.89278(18) 0.0307(4) Uani 1 1 d . . . . .
H8 H 0.718198 0.512398 0.972449 0.037 Uiso 1 1 calc R U . . .
C9 C 0.8770(2) 0.43587(18) 0.84730(18) 0.0302(4) Uani 1 1 d . . . . .
H9A H 0.861268 0.370041 0.822572 0.036 Uiso 1 1 calc R U . . .
H9B H 0.875603 0.402106 0.936182 0.036 Uiso 1 1 calc R U . . .
C2 C 0.3748(2) 0.75367(19) 0.7722(2) 0.0344(4) Uani 1 1 d . . . . .
C6 C 0.5704(2) 0.63729(19) 0.87755(19) 0.0321(4) Uani 1 1 d . . . . .
C24 C 0.7234(2) 0.8714(2) 0.6468(2) 0.0351(4) Uani 1 1 d . . . . .
C13 C 1.0385(2) 0.5062(2) 0.66024(19) 0.0330(4) Uani 1 1 d . . . . .
H13A H 1.134796 0.523939 0.632504 0.040 Uiso 1 1 calc R U . . .
H13B H 1.023270 0.432107 0.649080 0.040 Uiso 1 1 calc R U . . .
C11 C 1.0430(2) 0.5918(2) 0.8168(2) 0.0343(4) Uani 1 1 d . . . . .
H11A H 0.977565 0.658367 0.774654 0.052 Uiso 1 1 calc R U . . .
H11B H 1.136299 0.614775 0.786816 0.052 Uiso 1 1 calc R U . . .
H11C H 1.030643 0.573780 0.903295 0.052 Uiso 1 1 calc R U . . .
C12 C 1.1235(2) 0.3762(2) 0.8564(2) 0.0379(5) Uani 1 1 d . . . . .
H12A H 1.117874 0.359923 0.942539 0.057 Uiso 1 1 calc R U . . .
H12B H 1.215653 0.398228 0.820976 0.057 Uiso 1 1 calc R U . . .
H12C H 1.103639 0.304061 0.845420 0.057 Uiso 1 1 calc R U . . .
C16 C 1.0347(2) 0.8406(2) 0.2877(2) 0.0383(5) Uani 1 1 d . . . . .
H16 H 1.129997 0.832507 0.296949 0.046 Uiso 1 1 calc R U . . .
C18 C 0.8453(2) 0.9295(2) 0.1649(2) 0.0369(5) Uani 1 1 d . . . . .
H18 H 0.811408 0.982521 0.090435 0.044 Uiso 1 1 calc R U . . .
C5 C 0.5181(2) 0.6638(2) 0.9781(2) 0.0388(5) Uani 1 1 d . . . . .
H5 H 0.565865 0.631878 1.049131 0.047 Uiso 1 1 calc R U . . .
C3 C 0.3270(2) 0.7791(2) 0.8717(2) 0.0405(5) Uani 1 1 d . . . . .
H3 H 0.243652 0.827128 0.870017 0.049 Uiso 1 1 calc R U . . .
C17 C 0.9853(3) 0.9186(2) 0.1805(2) 0.0419(5) Uani 1 1 d . . . . .
H17 H 1.046153 0.965203 0.116882 0.050 Uiso 1 1 calc R U . . .
C23 C 0.4830(2) 0.4213(2) 0.6671(2) 0.0412(5) Uani 1 1 d . . . . .
H23A H 0.475258 0.410548 0.751872 0.062 Uiso 1 1 calc R U . . .
H23B H 0.424594 0.366839 0.656201 0.062 Uiso 1 1 calc R U . . .
H23C H 0.453987 0.504818 0.617407 0.062 Uiso 1 1 calc R U . . .
C4 C 0.3993(3) 0.7351(2) 0.9746(2) 0.0432(5) Uani 1 1 d . . . . .
H4 H 0.366421 0.754522 1.041873 0.052 Uiso 1 1 calc R U . . .
C1 C 0.1898(2) 0.8731(2) 0.6570(3) 0.0464(6) Uani 1 1 d . . . . .
H1A H 0.213619 0.946711 0.662970 0.070 Uiso 1 1 calc R U . . .
H1B H 0.120061 0.835210 0.721300 0.070 Uiso 1 1 calc R U . . .
H1C H 0.154104 0.893257 0.578721 0.070 Uiso 1 1 calc R U . . .
C21 C 0.5675(3) 0.9170(3) 0.1358(2) 0.0494(6) Uani 1 1 d . . . . .
H21A H 0.471216 0.900970 0.142891 0.074 Uiso 1 1 calc R U . . .
H21B H 0.620334 0.880322 0.083980 0.074 Uiso 1 1 calc R U . . .
H21C H 0.575708 1.004211 0.100622 0.074 Uiso 1 1 calc R U . . .
C25 C 0.7652(4) 0.9192(3) 0.7352(4) 0.0715(10) Uani 1 1 d . . . . .
H25A H 0.726292 0.872083 0.816232 0.107 Uiso 1 1 calc R U . . .
H25B H 0.731256 1.003879 0.711909 0.107 Uiso 1 1 calc R U . . .
H25C H 0.865114 0.912381 0.734569 0.107 Uiso 1 1 calc R U . . .

loop_
_atom_site_aniso_label
_atom_site_aniso_U_11
_atom_site_aniso_U_22
_atom_site_aniso_U_33
_atom_site_aniso_U_23
_atom_site_aniso_U_13
_atom_site_aniso_U_12
Fe1 0.02411(15) 0.02374(15) 0.02661(15) -0.01045(11) -0.00114(10) -0.00214(10)
K1 0.0320(2) 0.0290(2) 0.0392(2) -0.01437(17) -0.00717(16) 0.00120(16)
O3 0.0287(6) 0.0301(7) 0.0265(7) -0.0077(5) -0.0030(5) -0.0047(5)
O2 0.0274(6) 0.0293(7) 0.0344(7) -0.0160(6) 0.0006(5) -0.0022(5)
O5 0.0298(7) 0.0293(7) 0.0415(8) -0.0194(6) -0.0004(6) -0.0047(5)
O7 0.0309(7) 0.0261(7) 0.0408(8) -0.0150(6) -0.0042(6) -0.0025(5)
O1 0.0291(7) 0.0364(8) 0.0501(9) -0.0188(7) -0.0006(6) 0.0033(6)
O4 0.0390(8) 0.0405(9) 0.0337(8) -0.0093(7) -0.0102(6) -0.0032(6)
O8 0.0416(8) 0.0291(8) 0.0589(10) -0.0154(7) -0.0171(7) 0.0029(6)
O6 0.0324(7) 0.0352(8) 0.0672(11) -0.0298(8) -0.0006(7) -0.0044(6)
N1 0.0287(8) 0.0259(8) 0.0279(8) -0.0095(6) -0.0024(6) -0.0025(6)
N2 0.0261(7) 0.0282(8) 0.0271(8) -0.0131(7) -0.0019(6) -0.0013(6)
C20 0.0335(9) 0.0249(9) 0.0276(9) -0.0124(7) -0.0012(7) -0.0035(7)
C7 0.0270(9) 0.0251(9) 0.0358(10) -0.0132(8) 0.0043(7) -0.0057(7)
C22 0.0304(9) 0.0287(9) 0.0293(9) -0.0126(8) -0.0041(7) -0.0034(7)
C15 0.0321(9) 0.0273(9) 0.0316(10) -0.0127(8) 0.0002(7) -0.0041(8)
C19 0.0396(10) 0.0267(10) 0.0320(10) -0.0129(8) -0.0048(8) -0.0013(8)
C14 0.0247(8) 0.0324(10) 0.0346(10) -0.0178(8) -0.0001(7) -0.0023(7)
C10 0.0289(9) 0.0311(10) 0.0309(10) -0.0139(8) -0.0046(7) 0.0002(8)
C8 0.0323(9) 0.0311(10) 0.0291(9) -0.0116(8) -0.0013(7) -0.0054(8)
C9 0.0329(10) 0.0258(9) 0.0298(9) -0.0087(8) -0.0036(7) -0.0002(8)
C2 0.0300(9) 0.0281(10) 0.0448(12) -0.0151(9) 0.0046(8) -0.0043(8)
C6 0.0324(10) 0.0297(10) 0.0344(10) -0.0137(8) 0.0046(8) -0.0050(8)
C24 0.0333(10) 0.0270(10) 0.0487(12) -0.0178(9) -0.0047(9) -0.0042(8)
C13 0.0314(9) 0.0355(11) 0.0308(10) -0.0143(8) -0.0017(8) 0.0068(8)
C11 0.0332(10) 0.0373(11) 0.0364(11) -0.0165(9) -0.0081(8) -0.0043(8)
C12 0.0358(10) 0.0406(12) 0.0353(11) -0.0145(9) -0.0054(8) 0.0065(9)
C16 0.0340(10) 0.0365(11) 0.0411(12) -0.0122(9) 0.0027(9) -0.0061(9)
C18 0.0483(12) 0.0292(10) 0.0295(10) -0.0080(8) -0.0010(9) -0.0028(9)
C5 0.0428(11) 0.0396(12) 0.0370(11) -0.0192(10) 0.0057(9) -0.0072(9)
C3 0.0374(11) 0.0316(11) 0.0511(13) -0.0182(10) 0.0100(9) -0.0019(9)
C17 0.0471(12) 0.0363(12) 0.0351(11) -0.0067(9) 0.0061(9) -0.0103(10)
C23 0.0333(10) 0.0422(12) 0.0554(14) -0.0277(11) 0.0055(9) -0.0080(9)
C4 0.0490(13) 0.0404(12) 0.0431(12) -0.0227(10) 0.0129(10) -0.0062(10)
C1 0.0325(11) 0.0365(12) 0.0658(16) -0.0180(11) -0.0012(10) 0.0049(9)
C21 0.0563(14) 0.0491(15) 0.0398(13) -0.0101(11) -0.0193(11) -0.0034(12)
C25 0.078(2) 0.0587(19) 0.108(3) -0.060(2) -0.045(2) 0.0183(16)

loop_
_atom_type_symbol
_atom_type_description
_atom_type_scat_dispersion_real
_atom_type_scat_dispersion_imag
_atom_type_scat_source
C C 0.0181 0.0091 'International Tables Vol C Tables 4.2.6.8 and 6.1.1.4'
H H 0.0000 0.0000 'International Tables Vol C Tables 4.2.6.8 and 6.1.1.4'
Fe Fe -1.1336 3.1974 'International Tables Vol C Tables 4.2.6.8 and 6.1.1.4'
K K 0.3868 1.0657 'International Tables Vol C Tables 4.2.6.8 and 6.1.1.4'
N N 0.0311 0.0180 'International Tables Vol C Tables 4.2.6.8 and 6.1.1.4'
O O 0.0492 0.0322 'International Tables Vol C Tables 4.2.6.8 and 6.1.1.4'

loop_
_geom_angle_atom_site_label_1
_geom_angle_atom_site_label_2
_geom_angle_atom_site_label_3
_geom_angle
_geom_angle_site_symmetry_1
_geom_angle_site_symmetry_3
_geom_angle_publ_flag
O3 Fe1 K1 47.42(4) . . ?
O3 Fe1 O2 94.89(6) . . ?
O3 Fe1 O5 93.57(6) . . ?
O3 Fe1 O7 93.67(6) . . ?
O3 Fe1 N1 177.46(6) . . ?
O3 Fe1 N2 88.42(6) . . ?
O2 Fe1 K1 48.78(5) . . ?
O2 Fe1 O5 99.06(6) . . ?
O2 Fe1 O7 88.83(6) . . ?
O2 Fe1 N1 87.04(6) . . ?
O2 Fe1 N2 171.51(6) . . ?
O5 Fe1 K1 108.36(5) . . ?
O5 Fe1 O7 168.79(6) . . ?
O5 Fe1 N1 87.73(7) . . ?
O5 Fe1 N2 88.50(6) . . ?
O7 Fe1 K1 82.83(4) . . ?
O7 Fe1 N1 84.72(6) . . ?
O7 Fe1 N2 83.16(6) . . ?
N1 Fe1 K1 134.08(5) . . ?
N1 Fe1 N2 89.44(6) . . ?
N2 Fe1 K1 132.23(5) . . ?
Fe1 K1 H25B 167.3(2) . 2_676 ?
O3 K1 Fe1 31.77(3) . . ?
O3 K1 O2 63.43(4) . . ?
O3 K1 O4 57.42(5) . . ?
O3 K1 O8 138.96(5) . 2_676 ?
O3 K1 O8 76.37(5) . . ?
O3 K1 O6 92.91(5) . 2_666 ?
O3 K1 H25B 137.1(4) . 2_676 ?
O2 K1 Fe1 32.40(3) . . ?
O2 K1 O8 69.31(5) . . ?
O2 K1 H25B 154.1(6) . 2_676 ?
O1 K1 Fe1 89.87(4) . . ?
O1 K1 O3 121.31(5) . . ?
O1 K1 O2 57.88(5) . . ?
O1 K1 O4 172.09(5) . . ?
O1 K1 O8 83.01(5) . . ?
O1 K1 O8 83.03(5) . 2_676 ?
O1 K1 O6 94.26(5) . 2_666 ?
O1 K1 H25B 99.7(5) . 2_676 ?
O4 K1 Fe1 89.20(4) . . ?
O4 K1 O2 120.13(5) . . ?
O4 K1 O8 103.65(5) . . ?
O4 K1 O6 78.21(5) . 2_666 ?
O4 K1 H25B 80.2(5) . 2_676 ?
O8 K1 Fe1 139.22(4) 2_676 . ?
O8 K1 Fe1 64.69(3) . . ?
O8 K1 O2 128.72(5) 2_676 . ?
O8 K1 O4 102.72(6) 2_676 . ?
O8 K1 O8 74.58(6) 2_676 . ?
O8 K1 O6 119.65(5) 2_676 2_666 ?
O8 K1 H25B 124.6(3) . 2_676 ?
O8 K1 H25B 51.33(15) 2_676 2_676 ?
O6 K1 Fe1 100.86(4) 2_666 . ?
O6 K1 O2 96.88(5) 2_666 . ?
O6 K1 O8 165.20(5) 2_666 . ?
O6 K1 H25B 70.2(3) 2_666 2_676 ?
Fe1 O3 K1 100.81(5) . . ?
C20 O3 Fe1 129.27(13) . . ?
C20 O3 K1 113.64(12) . . ?
Fe1 O2 K1 98.82(6) . . ?
C7 O2 Fe1 126.65(13) . . ?
C7 O2 K1 114.91(12) . . ?
C22 O5 Fe1 142.35(13) . . ?
C24 O7 Fe1 133.61(14) . . ?
C2 O1 K1 116.54(12) . . ?
C2 O1 C1 118.02(19) . . ?
C1 O1 K1 112.85(15) . . ?
C19 O4 K1 113.71(12) . . ?
C19 O4 C21 117.97(19) . . ?
C21 O4 K1 125.54(15) . . ?
K1 O8 K1 105.42(5) 2_676 . ?
C24 O8 K1 125.59(15) . 2_676 ?
C24 O8 K1 128.41(14) . . ?
C22 O6 K1 134.36(14) . 2_666 ?
C8 N1 Fe1 122.08(15) . . ?
C8 N1 C9 117.18(17) . . ?
C9 N1 Fe1 120.67(12) . . ?
C14 N2 Fe1 121.33(14) . . ?
C14 N2 C13 115.76(16) . . ?
C13 N2 Fe1 122.91(13) . . ?
O3 C20 C15 123.81(19) . . ?
O3 C20 C19 118.59(18) . . ?
C15 C20 C19 117.51(18) . . ?
O2 C7 C2 118.8(2) . . ?
O2 C7 C6 123.60(18) . . ?
C6 C7 C2 117.58(19) . . ?
O5 C22 C23 118.27(18) . . ?
O6 C22 O5 122.63(19) . . ?
O6 C22 C23 119.10(19) . . ?
C20 C15 C14 123.05(18) . . ?
C16 C15 C20 119.9(2) . . ?
C16 C15 C14 116.35(19) . . ?
O4 C19 C20 114.17(18) . . ?
O4 C19 C18 124.2(2) . . ?
C18 C19 C20 121.7(2) . . ?
N2 C14 C15 127.34(18) . . ?
N2 C14 H14 116.3 . . ?
C15 C14 H14 116.3 . . ?
C13 C10 C9 111.11(17) . . ?
C13 C10 C11 110.40(18) . . ?
C13 C10 C12 106.91(16) . . ?
C11 C10 C9 111.45(16) . . ?
C11 C10 C12 110.29(18) . . ?
C12 C10 C9 106.51(17) . . ?
N1 C8 H8 116.6 . . ?
N1 C8 C6 126.7(2) . . ?
C6 C8 H8 116.6 . . ?
N1 C9 C10 113.73(16) . . ?
N1 C9 H9A 108.8 . . ?
N1 C9 H9B 108.8 . . ?
C10 C9 H9A 108.8 . . ?
C10 C9 H9B 108.8 . . ?
H9A C9 H9B 107.7 . . ?
O1 C2 C7 114.74(19) . . ?
O1 C2 C3 124.7(2) . . ?
C3 C2 C7 120.6(2) . . ?
C7 C6 C8 122.52(18) . . ?
C7 C6 C5 120.5(2) . . ?
C5 C6 C8 116.8(2) . . ?
O7 C24 C25 114.1(2) . . ?
O8 C24 O7 126.0(2) . . ?
O8 C24 C25 119.9(2) . . ?
N2 C13 C10 116.10(16) . . ?
N2 C13 H13A 108.3 . . ?
N2 C13 H13B 108.3 . . ?
C10 C13 H13A 108.3 . . ?
C10 C13 H13B 108.3 . . ?
H13A C13 H13B 107.4 . . ?
C10 C11 H11A 109.5 . . ?
C10 C11 H11B 109.5 . . ?
C10 C11 H11C 109.5 . . ?
H11A C11 H11B 109.5 . . ?
H11A C11 H11C 109.5 . . ?
H11B C11 H11C 109.5 . . ?
C10 C12 H12A 109.5 . . ?
C10 C12 H12B 109.5 . . ?
C10 C12 H12C 109.5 . . ?
H12A C12 H12B 109.5 . . ?
H12A C12 H12C 109.5 . . ?
H12B C12 H12C 109.5 . . ?
C15 C16 H16 119.5 . . ?
C17 C16 C15 120.9(2) . . ?
C17 C16 H16 119.5 . . ?
C19 C18 H18 120.1 . . ?
C19 C18 C17 119.9(2) . . ?
C17 C18 H18 120.1 . . ?
C6 C5 H5 119.6 . . ?
C4 C5 C6 120.8(2) . . ?
C4 C5 H5 119.6 . . ?
C2 C3 H3 119.5 . . ?
C2 C3 C4 120.9(2) . . ?
C4 C3 H3 119.5 . . ?
C16 C17 C18 120.1(2) . . ?
C16 C17 H17 120.0 . . ?
C18 C17 H17 120.0 . . ?
C22 C23 H23A 109.5 . . ?
C22 C23 H23B 109.5 . . ?
C22 C23 H23C 109.5 . . ?
H23A C23 H23B 109.5 . . ?
H23A C23 H23C 109.5 . . ?
H23B C23 H23C 109.5 . . ?
C5 C4 C3 119.6(2) . . ?
C5 C4 H4 120.2 . . ?
C3 C4 H4 120.2 . . ?
O1 C1 H1A 109.5 . . ?
O1 C1 H1B 109.5 . . ?
O1 C1 H1C 109.5 . . ?
H1A C1 H1B 109.5 . . ?
H1A C1 H1C 109.5 . . ?
H1B C1 H1C 109.5 . . ?
O4 C21 H21A 109.5 . . ?
O4 C21 H21B 109.5 . . ?
O4 C21 H21C 109.5 . . ?
H21A C21 H21B 109.5 . . ?
H21A C21 H21C 109.5 . . ?
H21B C21 H21C 109.5 . . ?
C24 C25 H25A 109.5 . . ?
C24 C25 H25B 109.5 . . ?
C24 C25 H25C 109.5 . . ?
H25A C25 H25B 109.5 . . ?
H25A C25 H25C 109.5 . . ?
H25B C25 H25C 109.5 . . ?

loop_
_geom_bond_atom_site_label_1
_geom_bond_atom_site_label_2
_geom_bond_distance
_geom_bond_site_symmetry_2
_geom_bond_publ_flag
Fe1 K1 3.6177(6) . ?
Fe1 O3 1.9393(14) . ?
Fe1 O2 1.9615(13) . ?
Fe1 O5 1.9970(15) . ?
Fe1 O7 2.0413(15) . ?
Fe1 N1 2.1266(17) . ?
Fe1 N2 2.1394(16) . ?
K1 O3 2.7120(15) . ?
K1 O2 2.7539(16) . ?
K1 O1 2.6935(17) . ?
K1 O4 2.7303(17) . ?
K1 O8 2.7864(18) . ?
K1 O8 2.7215(17) 2_676 ?
K1 O6 2.7466(17) 2_666 ?
K1 H25B 2.975(7) 2_676 ?
O3 C20 1.309(2) . ?
O2 C7 1.315(2) . ?
O5 C22 1.282(3) . ?
O7 C24 1.273(3) . ?
O1 C2 1.366(3) . ?
O1 C1 1.435(3) . ?
O4 C19 1.371(3) . ?
O4 C21 1.416(3) . ?
O8 C24 1.232(3) . ?
O6 C22 1.233(3) . ?
N1 C8 1.283(3) . ?
N1 C9 1.466(3) . ?
N2 C14 1.287(3) . ?
N2 C13 1.469(3) . ?
C20 C15 1.415(3) . ?
C20 C19 1.424(3) . ?
C7 C2 1.429(3) . ?
C7 C6 1.404(3) . ?
C22 C23 1.510(3) . ?
C15 C14 1.451(3) . ?
C15 C16 1.413(3) . ?
C19 C18 1.380(3) . ?
C14 H14 0.9500 . ?
C10 C9 1.538(3) . ?
C10 C13 1.525(3) . ?
C10 C11 1.528(3) . ?
C10 C12 1.534(3) . ?
C8 H8 0.9500 . ?
C8 C6 1.452(3) . ?
C9 H9A 0.9900 . ?
C9 H9B 0.9900 . ?
C2 C3 1.382(3) . ?
C6 C5 1.411(3) . ?
C24 C25 1.518(4) . ?
C13 H13A 0.9900 . ?
C13 H13B 0.9900 . ?
C11 H11A 0.9800 . ?
C11 H11B 0.9800 . ?
C11 H11C 0.9800 . ?
C12 H12A 0.9800 . ?
C12 H12B 0.9800 . ?
C12 H12C 0.9800 . ?
C16 H16 0.9500 . ?
C16 C17 1.376(4) . ?
C18 H18 0.9500 . ?
C18 C17 1.401(4) . ?
C5 H5 0.9500 . ?
C5 C4 1.370(4) . ?
C3 H3 0.9500 . ?
C3 C4 1.394(4) . ?
C17 H17 0.9500 . ?
C23 H23A 0.9800 . ?
C23 H23B 0.9800 . ?
C23 H23C 0.9800 . ?
C4 H4 0.9500 . ?
C1 H1A 0.9800 . ?
C1 H1B 0.9800 . ?
C1 H1C 0.9800 . ?
C21 H21A 0.9800 . ?
C21 H21B 0.9800 . ?
C21 H21C 0.9800 . ?
C25 H25A 0.9800 . ?
C25 H25B 0.9800 . ?
C25 H25C 0.9800 . ?

loop_
_geom_torsion_atom_site_label_1
_geom_torsion_atom_site_label_2
_geom_torsion_atom_site_label_3
_geom_torsion_atom_site_label_4
_geom_torsion
_geom_torsion_site_symmetry_1
_geom_torsion_site_symmetry_2
_geom_torsion_site_symmetry_3
_geom_torsion_site_symmetry_4
_geom_torsion_publ_flag
Fe1 O3 C20 C15 16.5(3) . . . . ?
Fe1 O3 C20 C19 -166.93(14) . . . . ?
Fe1 O2 C7 C2 154.01(15) . . . . ?
Fe1 O2 C7 C6 -26.6(3) . . . . ?
Fe1 O5 C22 O6 -176.53(17) . . . . ?
Fe1 O5 C22 C23 3.7(3) . . . . ?
Fe1 O7 C24 O8 -30.5(4) . . . . ?
Fe1 O7 C24 C25 148.4(2) . . . . ?
Fe1 N1 C8 C6 7.2(3) . . . . ?
Fe1 N1 C9 C10 57.4(2) . . . . ?
Fe1 N2 C14 C15 -12.1(3) . . . . ?
Fe1 N2 C13 C10 -46.1(2) . . . . ?
K1 O3 C20 C15 145.00(16) . . . . ?
K1 O3 C20 C19 -38.4(2) . . . . ?
K1 O2 C7 C2 30.2(2) . . . . ?
K1 O2 C7 C6 -150.41(16) . . . . ?
K1 O1 C2 C7 -34.4(2) . . . . ?
K1 O1 C2 C3 146.05(18) . . . . ?
K1 O4 C19 C20 34.8(2) . . . . ?
K1 O4 C19 C18 -145.12(18) . . . . ?
K1 O8 C24 O7 21.2(3) . . . . ?
K1 O8 C24 O7 -168.78(15) 2_676 . . . ?
K1 O8 C24 C25 -157.6(2) . . . . ?
K1 O8 C24 C25 12.3(3) 2_676 . . . ?
K1 O6 C22 O5 -146.09(16) 2_666 . . . ?
K1 O6 C22 C23 33.7(3) 2_666 . . . ?
O3 C20 C15 C14 7.1(3) . . . . ?
O3 C20 C15 C16 177.37(19) . . . . ?
O3 C20 C19 O4 2.2(3) . . . . ?
O3 C20 C19 C18 -177.88(19) . . . . ?
O2 C7 C2 O1 1.9(3) . . . . ?
O2 C7 C2 C3 -178.56(19) . . . . ?
O2 C7 C6 C8 -6.2(3) . . . . ?
O2 C7 C6 C5 179.24(19) . . . . ?
O1 C2 C3 C4 178.8(2) . . . . ?
O4 C19 C18 C17 -179.9(2) . . . . ?
N1 C8 C6 C7 15.2(3) . . . . ?
N1 C8 C6 C5 -170.0(2) . . . . ?
C20 C15 C14 N2 -7.8(3) . . . . ?
C20 C15 C16 C17 0.4(3) . . . . ?
C20 C19 C18 C17 0.3(3) . . . . ?
C7 C2 C3 C4 -0.7(3) . . . . ?
C7 C6 C5 C4 -0.6(3) . . . . ?
C15 C20 C19 O4 179.01(17) . . . . ?
C15 C20 C19 C18 -1.1(3) . . . . ?
C15 C16 C17 C18 -1.3(4) . . . . ?
C19 C20 C15 C14 -169.45(18) . . . . ?
C19 C20 C15 C16 0.8(3) . . . . ?
C19 C18 C17 C16 0.9(4) . . . . ?
C14 N2 C13 C10 133.94(19) . . . . ?
C14 C15 C16 C17 171.2(2) . . . . ?
C8 N1 C9 C10 -119.65(19) . . . . ?
C8 C6 C5 C4 -175.5(2) . . . . ?
C9 N1 C8 C6 -175.79(19) . . . . ?
C9 C10 C13 N2 65.5(2) . . . . ?
C2 C7 C6 C8 173.22(19) . . . . ?
C2 C7 C6 C5 -1.4(3) . . . . ?
C2 C3 C4 C5 -1.3(4) . . . . ?
C6 C7 C2 O1 -177.54(18) . . . . ?
C6 C7 C2 C3 2.0(3) . . . . ?
C6 C5 C4 C3 1.9(4) . . . . ?
C13 N2 C14 C15 167.82(19) . . . . ?
C13 C10 C9 N1 -71.7(2) . . . . ?
C11 C10 C9 N1 51.9(2) . . . . ?
C11 C10 C13 N2 -58.7(2) . . . . ?
C12 C10 C9 N1 172.19(17) . . . . ?
C12 C10 C13 N2 -178.66(18) . . . . ?
C16 C15 C14 N2 -178.3(2) . . . . ?
C1 O1 C2 C7 -173.65(19) . . . . ?
C1 O1 C2 C3 6.8(3) . . . . ?
C21 O4 C19 C20 -163.1(2) . . . . ?
C21 O4 C19 C18 17.1(3) . . . . ?
